data_1562135
loop_
_publ_author_name
'Liu, Jiancai'
'Zhang, Yudong'
'Shang, Sensen'
'Li, Yanzhou'
'Chen, Lijuan'
'Zhao, Junwei'

_publ_section_title
;
 Syntheses, structures and properties of three metal--organic complexes
 containing 2,2&#x2032;-dipyridyl-5,5&#x2032;-dicarboxylate ligands
;
_journal_name_full 'Journal of Solid State Chemistry'
_journal_page_first 5
_journal_page_last 13
_journal_paper_doi 10.1016/j.jssc.2014.09.006
_journal_volume 221
_journal_year 2015
_chemical_formula_sum 'C12 H12 N2 Ni O10 S'
_chemical_formula_weight 435.01
_space_group_IT_number 14
_space_group_name_Hall '-P 2yn'
_space_group_name_H-M_alt 'P 1 21/n 1'
_symmetry_cell_setting monoclinic
_symmetry_space_group_name_H-M 'P 1 21/n 1'
_atom_sites_solution_hydrogens geom
_atom_sites_solution_primary direct
_atom_sites_solution_secondary difmap
_audit_creation_method SHELXL-97
_cell_angle_alpha 90.00
_cell_angle_beta 98.151(3)
_cell_angle_gamma 90.00
_cell_formula_units_Z 4
_cell_length_a 13.123(3)
_cell_length_b 6.4658(12)
_cell_length_c 17.959(4)
_cell_measurement_reflns_used 2633
_cell_measurement_temperature 296(2)
_cell_measurement_theta_max 25.00
_cell_measurement_theta_min 2.07
_cell_volume 1508.4(6)
_computing_cell_refinement 'Bruker XSCANS'
_computing_data_collection 'Bruker XSCANS'
_computing_data_reduction 'Bruker SHELXTL'
_computing_molecular_graphics 'Bruker SHELXTL'
_computing_publication_material 'Bruker SHELXTL'
_computing_structure_refinement 'SHELXL-97 (Sheldrick, 1997)'
_computing_structure_solution 'SHELXS-97 (Sheldrick, 1990)'
_diffrn_ambient_temperature 296(2)
_diffrn_detector_area_resol_mean none
_diffrn_measured_fraction_theta_full 0.988
_diffrn_measured_fraction_theta_max 0.988
_diffrn_measurement_device_type 'Bruker P4'
_diffrn_measurement_method '\w scans'
_diffrn_radiation_monochromator graphite
_diffrn_radiation_source 'fine-focus sealed tube'
_diffrn_radiation_type MoK\a
_diffrn_radiation_wavelength 0.71073
_diffrn_reflns_av_R_equivalents 0.0213
_diffrn_reflns_av_sigmaI/netI 0.0257
_diffrn_reflns_limit_h_max 15
_diffrn_reflns_limit_h_min -13
_diffrn_reflns_limit_k_max 7
_diffrn_reflns_limit_k_min -7
_diffrn_reflns_limit_l_max 19
_diffrn_reflns_limit_l_min -21
_diffrn_reflns_number 7213
_diffrn_reflns_theta_full 25.00
_diffrn_reflns_theta_max 25.00
_diffrn_reflns_theta_min 2.07
_diffrn_standards_decay_% none
_diffrn_standards_interval_count none
_diffrn_standards_interval_time none
_diffrn_standards_number none
_exptl_absorpt_coefficient_mu 1.488
_exptl_absorpt_correction_T_max 0.7355
_exptl_absorpt_correction_T_min 0.5353
_exptl_absorpt_correction_type multi-scan
_exptl_absorpt_process_details SADABS
_exptl_crystal_colour 'light green'
_exptl_crystal_density_diffrn 1.915
_exptl_crystal_density_method 'not measured'
_exptl_crystal_description block
_exptl_crystal_F_000 888
_exptl_crystal_size_max 0.48
_exptl_crystal_size_mid 0.27
_exptl_crystal_size_min 0.22
_refine_diff_density_max 2.102
_refine_diff_density_min -1.428
_refine_diff_density_rms 0.195
_refine_ls_extinction_method none
_refine_ls_goodness_of_fit_ref 1.079
_refine_ls_hydrogen_treatment constr
_refine_ls_matrix_type full
_refine_ls_number_parameters 235
_refine_ls_number_reflns 2633
_refine_ls_number_restraints 0
_refine_ls_restrained_S_all 1.079
_refine_ls_R_factor_all 0.0686
_refine_ls_R_factor_gt 0.0667
_refine_ls_shift/su_max 0.000
_refine_ls_shift/su_mean 0.000
_refine_ls_structure_factor_coef Fsqd
_refine_ls_weighting_details 'calc w=1/[\s^2^(Fo^2^)+(0.1059P)^2^+24.9905P] where P=(Fo^2^+2Fc^2^)/3'
_refine_ls_weighting_scheme calc
_refine_ls_wR_factor_gt 0.2259
_refine_ls_wR_factor_ref 0.2267
_reflns_number_gt 2491
_reflns_number_total 2633
_reflns_threshold_expression >2sigma(I)
_cod_data_source_file JSSC-2015-221-5.CIF
_cod_data_source_block 3
_cod_depositor_comments
;
The following automatic conversions were performed:

data item '_symmetry_cell_setting' value 'Monoclinic' was changed to
'monoclinic' in accordance with the built-in table derived from the
CIF Core dictionary named 'cif_core.dic' version 2.4.5 last updated
on 2014-11-21.

Automatic conversion script
Id: cif_fix_values 8369 2020-08-20 11:38:08Z andrius 
;
_cod_original_cell_volume 1508.5(5)
_cod_original_sg_symbol_H-M P2(1)/n
_cod_database_code 1562135

loop_
_symmetry_equiv_pos_as_xyz
'x, y, z'
'-x+1/2, y+1/2, -z+1/2'
'-x, -y, -z'
'x-1/2, -y-1/2, z-1/2'

loop_
_atom_site_label
_atom_site_type_symbol
_atom_site_fract_x
_atom_site_fract_y
_atom_site_fract_z
_atom_site_U_iso_or_equiv
_atom_site_adp_type
_atom_site_occupancy
_atom_site_symmetry_multiplicity
_atom_site_calc_flag
_atom_site_refinement_flags
_atom_site_disorder_assembly
_atom_site_disorder_group
Ni1 Ni -0.33147(7) 0.80218(14) -0.00766(5) 0.0153(3) Uani 1 1 d . . .
N1 N -0.2069(5) 0.7901(9) -0.0645(3) 0.0177(13) Uani 1 1 d . . .
N2 N -0.2140(5) 0.8028(9) 0.0803(3) 0.0138(12) Uani 1 1 d . . .
O1W O -0.4466(4) 0.7811(9) 0.0602(3) 0.0258(12) Uani 1 1 d . . .
O1 O -0.0697(6) 0.6479(14) -0.2890(4) 0.055(2) Uani 1 1 d . . .
O2W O -0.4344(4) 0.8259(9) -0.1044(3) 0.0303(13) Uani 1 1 d . . .
O2 O -0.2255(5) 0.7854(12) -0.2904(3) 0.0414(17) Uani 1 1 d . . .
H2A H -0.2292 0.7692 -0.3360 0.062 Uiso 1 1 calc R . .
O3 O -0.0902(5) 0.9284(11) 0.3377(3) 0.0361(15) Uani 1 1 d . . .
O4 O -0.2513(5) 0.8255(11) 0.3003(3) 0.0397(16) Uani 1 1 d . . .
H4A H -0.2555 0.8287 0.3454 0.060 Uiso 1 1 calc R . .
O5 O -0.2186(4) 1.2766(9) -0.0667(3) 0.0251(12) Uani 1 1 d . . .
O6 O -0.2109(4) 1.3229(9) 0.0651(3) 0.0249(12) Uani 1 1 d . . .
O7 O -0.3502(4) 1.1217(8) -0.0024(3) 0.0227(12) Uani 1 1 d . . .
O8 O -0.3501(4) 1.4837(8) -0.0190(3) 0.0245(12) Uani 1 1 d . . .
S1 S -0.28159(13) 1.3022(3) -0.00566(9) 0.0148(4) Uani 1 1 d . . .
C1 C -0.1360(7) 0.7183(14) -0.2572(5) 0.0308(19) Uani 1 1 d . . .
C2 C -0.1252(6) 0.7358(13) -0.1732(4) 0.0251(17) Uani 1 1 d . . .
C3 C -0.2115(6) 0.7741(12) -0.1381(4) 0.0199(15) Uani 1 1 d . . .
H3A H -0.2750 0.7891 -0.1679 0.024 Uiso 1 1 calc R . .
C4 C -0.0314(6) 0.7116(13) -0.1291(5) 0.0269(18) Uani 1 1 d . . .
H4B H 0.0272 0.6840 -0.1511 0.032 Uiso 1 1 calc R . .
C5 C -0.0246(6) 0.7288(13) -0.0507(5) 0.0261(17) Uani 1 1 d . . .
H5A H 0.0381 0.7153 -0.0198 0.031 Uiso 1 1 calc R . .
C6 C -0.1148(5) 0.7665(11) -0.0208(4) 0.0181(15) Uani 1 1 d . . .
C7 C -0.1181(5) 0.7869(11) 0.0614(4) 0.0177(15) Uani 1 1 d . . .
C8 C -0.0317(6) 0.7943(13) 0.1155(5) 0.0267(18) Uani 1 1 d . . .
H8A H 0.0338 0.7843 0.1016 0.032 Uiso 1 1 calc R . .
C9 C -0.0439(6) 0.8169(13) 0.1913(5) 0.0271(18) Uani 1 1 d . . .
H9A H 0.0131 0.8180 0.2286 0.033 Uiso 1 1 calc R . .
C10 C -0.2241(6) 0.8267(11) 0.1522(4) 0.0209(16) Uani 1 1 d . . .
H10A H -0.2903 0.8366 0.1648 0.025 Uiso 1 1 calc R . .
C11 C -0.1420(6) 0.8376(12) 0.2097(4) 0.0247(17) Uani 1 1 d . . .
C12 C -0.1596(7) 0.8682(13) 0.2901(4) 0.0275(18) Uani 1 1 d . . .

loop_
_atom_site_aniso_label
_atom_site_aniso_U_11
_atom_site_aniso_U_22
_atom_site_aniso_U_33
_atom_site_aniso_U_23
_atom_site_aniso_U_13
_atom_site_aniso_U_12
Ni1 0.0136(5) 0.0147(5) 0.0173(5) 0.0006(3) 0.0016(4) 0.0007(3)
N1 0.018(3) 0.015(3) 0.021(3) -0.001(2) 0.006(2) -0.001(2)
N2 0.015(3) 0.010(3) 0.016(3) 0.003(2) 0.003(2) -0.001(2)
O1W 0.024(3) 0.025(3) 0.029(3) 0.003(2) 0.009(2) 0.000(2)
O1 0.050(4) 0.087(6) 0.030(4) -0.017(4) 0.015(3) 0.013(4)
O2W 0.024(3) 0.029(3) 0.034(3) 0.003(3) -0.009(2) -0.001(2)
O2 0.045(4) 0.070(5) 0.011(3) 0.002(3) 0.008(2) 0.022(4)
O3 0.033(3) 0.047(4) 0.025(3) -0.010(3) -0.008(2) 0.004(3)
O4 0.044(4) 0.061(4) 0.014(3) 0.000(3) 0.001(3) -0.013(3)
O5 0.026(3) 0.030(3) 0.021(3) -0.006(2) 0.008(2) 0.001(2)
O6 0.020(3) 0.032(3) 0.023(3) -0.006(2) 0.005(2) -0.002(2)
O7 0.017(3) 0.015(3) 0.036(3) 0.000(2) 0.004(2) -0.002(2)
O8 0.027(3) 0.009(2) 0.037(3) -0.001(2) 0.002(2) -0.001(2)
S1 0.0150(9) 0.0139(9) 0.0160(8) -0.0011(6) 0.0036(7) -0.0006(6)
C1 0.041(5) 0.032(5) 0.022(4) 0.002(4) 0.012(4) 0.003(4)
C2 0.035(4) 0.021(4) 0.021(4) 0.002(3) 0.010(3) -0.001(3)
C3 0.023(4) 0.021(4) 0.016(3) 0.002(3) 0.003(3) -0.004(3)
C4 0.025(4) 0.029(4) 0.029(4) -0.002(3) 0.011(3) 0.002(3)
C5 0.019(4) 0.027(4) 0.033(4) 0.001(3) 0.004(3) 0.001(3)
C6 0.019(4) 0.014(3) 0.022(4) 0.001(3) 0.005(3) -0.001(3)
C7 0.017(3) 0.015(3) 0.022(4) -0.001(3) 0.002(3) 0.001(3)
C8 0.019(4) 0.032(4) 0.028(4) -0.001(3) 0.002(3) -0.002(3)
C9 0.019(4) 0.036(5) 0.024(4) -0.002(3) -0.005(3) 0.001(3)
C10 0.018(4) 0.020(4) 0.025(4) -0.001(3) 0.002(3) -0.001(3)
C11 0.030(4) 0.024(4) 0.020(4) 0.001(3) 0.003(3) 0.001(3)
C12 0.034(5) 0.024(4) 0.024(4) 0.000(3) 0.002(3) 0.010(4)

loop_
_atom_type_symbol
_atom_type_description
_atom_type_scat_dispersion_real
_atom_type_scat_dispersion_imag
_atom_type_scat_source
C C 0.0033 0.0016 'International Tables Vol C Tables 4.2.6.8 and 6.1.1.4'
H H 0.0000 0.0000 'International Tables Vol C Tables 4.2.6.8 and 6.1.1.4'
N N 0.0061 0.0033 'International Tables Vol C Tables 4.2.6.8 and 6.1.1.4'
O O 0.0106 0.0060 'International Tables Vol C Tables 4.2.6.8 and 6.1.1.4'
Ni Ni 0.3393 1.1124 'International Tables Vol C Tables 4.2.6.8 and 6.1.1.4'
S S 0.1246 0.1234 'International Tables Vol C Tables 4.2.6.8 and 6.1.1.4'

loop_
_geom_angle_atom_site_label_1
_geom_angle_atom_site_label_2
_geom_angle_atom_site_label_3
_geom_angle
_geom_angle_site_symmetry_1
_geom_angle_site_symmetry_3
N2 Ni1 N1 79.5(2) . .
N2 Ni1 O2W 171.4(2) . .
N1 Ni1 O2W 93.3(3) . .
N2 Ni1 O1W 94.5(2) . .
N1 Ni1 O1W 171.5(2) . .
O2W Ni1 O1W 93.2(2) . .
N2 Ni1 O8 98.2(2) . 1_545
N1 Ni1 O8 90.3(2) . 1_545
O2W Ni1 O8 86.4(2) . 1_545
O1W Ni1 O8 84.7(2) . 1_545
N2 Ni1 O7 92.5(2) . .
N1 Ni1 O7 99.7(2) . .
O2W Ni1 O7 84.1(2) . .
O1W Ni1 O7 86.5(2) . .
O8 Ni1 O7 166.6(2) 1_545 .
C3 N1 C6 118.9(6) . .
C3 N1 Ni1 125.2(5) . .
C6 N1 Ni1 115.2(5) . .
C10 N2 C7 118.7(6) . .
C10 N2 Ni1 125.7(5) . .
C7 N2 Ni1 115.6(5) . .
C1 O2 H2A 109.5 . .
C12 O4 H4A 109.5 . .
S1 O7 Ni1 134.7(3) . .
S1 O8 Ni1 135.3(3) . 1_565
O6 S1 O5 107.6(3) . .
O6 S1 O8 111.3(3) . .
O5 S1 O8 111.2(3) . .
O6 S1 O7 110.5(3) . .
O5 S1 O7 110.4(3) . .
O8 S1 O7 105.9(3) . .
O1 C1 O2 125.0(8) . .
O1 C1 C2 122.4(8) . .
O2 C1 C2 112.6(7) . .
C4 C2 C3 118.6(7) . .
C4 C2 C1 121.4(7) . .
C3 C2 C1 120.0(7) . .
N1 C3 C2 122.9(7) . .
N1 C3 H3A 118.6 . .
C2 C3 H3A 118.6 . .
C2 C4 C5 119.5(7) . .
C2 C4 H4B 120.2 . .
C5 C4 H4B 120.2 . .
C6 C5 C4 117.8(7) . .
C6 C5 H5A 121.1 . .
C4 C5 H5A 121.1 . .
N1 C6 C5 122.4(7) . .
N1 C6 C7 114.6(6) . .
C5 C6 C7 123.0(7) . .
N2 C7 C8 121.2(7) . .
N2 C7 C6 114.5(6) . .
C8 C7 C6 124.3(7) . .
C7 C8 C9 119.4(7) . .
C7 C8 H8A 120.3 . .
C9 C8 H8A 120.3 . .
C11 C9 C8 118.8(7) . .
C11 C9 H9A 120.6 . .
C8 C9 H9A 120.6 . .
N2 C10 C11 123.8(7) . .
N2 C10 H10A 118.1 . .
C11 C10 H10A 118.1 . .
C9 C11 C10 118.1(7) . .
C9 C11 C12 121.1(7) . .
C10 C11 C12 120.8(7) . .
O3 C12 O4 126.5(8) . .
O3 C12 C11 120.8(8) . .
O4 C12 C11 112.6(7) . .

loop_
_geom_bond_atom_site_label_1
_geom_bond_atom_site_label_2
_geom_bond_distance
_geom_bond_site_symmetry_2
Ni1 N2 2.046(6) .
Ni1 N1 2.049(6) .
Ni1 O2W 2.051(6) .
Ni1 O1W 2.075(5) .
Ni1 O8 2.080(5) 1_545
Ni1 O7 2.084(5) .
N1 C3 1.319(10) .
N1 C6 1.353(10) .
N2 C10 1.326(10) .
N2 C7 1.353(9) .
O1 C1 1.196(11) .
O2 C1 1.313(11) .
O2 H2A 0.8200 .
O3 C12 1.220(10) .
O4 C12 1.273(11) .
O4 H4A 0.8200 .
O5 S1 1.473(5) .
O6 S1 1.470(6) .
O7 S1 1.480(5) .
O8 S1 1.477(5) .
O8 Ni1 2.080(5) 1_565
C1 C2 1.500(11) .
C2 C4 1.375(12) .
C2 C3 1.394(11) .
C3 H3A 0.9300 .
C4 C5 1.403(12) .
C4 H4B 0.9300 .
C5 C6 1.388(11) .
C5 H5A 0.9300 .
C6 C7 1.489(10) .
C7 C8 1.385(11) .
C8 C9 1.402(12) .
C8 H8A 0.9300 .
C9 C11 1.380(11) .
C9 H9A 0.9300 .
C10 C11 1.385(11) .
C10 H10A 0.9300 .
C11 C12 1.508(11) .

loop_
_geom_hbond_atom_site_label_D
_geom_hbond_atom_site_label_H
_geom_hbond_atom_site_label_A
_geom_hbond_distance_DH
_geom_hbond_distance_HA
_geom_hbond_distance_DA
_geom_hbond_angle_DHA
_geom_hbond_site_symmetry_A
O2 H2A O5 0.82 1.78 2.567(8) 159.0 2_444
O2 H2A S1 0.82 2.87 3.678(6) 166.8 2_444
O4 H4A O6 0.82 1.73 2.536(8) 168.9 2_445
O4 H4A S1 0.82 2.86 3.656(6) 165.6 2_445
